data_9006967
loop_
_publ_author_name
'Graetsch, H.'

_publ_section_title
;
 X-ray powder diffraction study on the modulated high temperature forms
 of SiO2 tridymite between 110 and 220 C
 Sample: T = 150 C
 Locality: synthetic
;
_journal_name_full 'Physics and Chemistry of Minerals'
_journal_page_first 313
_journal_page_last 321
_journal_paper_doi 10.1007/s002690100160
_journal_volume 28
_journal_year 2001
_chemical_formula_sum 'O2 Si'
_chemical_name_mineral Tridymite
_symmetry_space_group_name_H-M 'C 1 21 1'
_cell_angle_alpha 90
_cell_angle_beta 90.2825
_cell_angle_gamma 90
_cell_length_a 8.7560
_cell_length_b 5.0108
_cell_length_c 8.2153
_cell_formula_units_Z 8
_cell_volume 360.438
_diffrn_ambient_temperature 423.15
_exptl_crystal_density_diffrn 2.214
_cod_original_formula_sum 'Si O2'
_cod_database_code 9006967

loop_
_symmetry_equiv_pos_as_xyz
x,y,z
1/2+x,1/2+y,z
-x,-y,1/2+z
1/2-x,1/2-y,1/2+z

loop_
_atom_site_aniso_label
_atom_site_aniso_U_11
_atom_site_aniso_U_22
_atom_site_aniso_U_33
_atom_site_aniso_U_12
_atom_site_aniso_U_13
_atom_site_aniso_U_23
Si1 0.03700 0.08200 0.06500 -0.01300 0.00900 -0.00400
Si2 0.05500 0.03600 0.05200 -0.00300 0.00800 -0.00900
O1 0.13100 0.13100 0.02600 -0.04300 0.00600 0.01000
O2 0.02500 0.15000 0.12800 -0.03400 -0.04000 -0.05600
O3 0.17700 0.12000 0.05400 0.11600 -0.06300 -0.05000
O4 0.13800 0.07100 0.13500 -0.02300 0.00700 0.03900

loop_
_atom_site_label
_atom_site_fract_x
_atom_site_fract_y
_atom_site_fract_z
_atom_site_U_iso_or_equiv
Si1 0.17590 0.54890 0.68450 0.06150
Si2 0.15720 0.44650 0.30980 0.04760
O1 0.33500 -0.00630 -0.00310 0.09590
O2 -0.01300 0.42550 0.25370 0.10090
O3 0.25760 0.32160 0.77550 0.11650
O4 0.24190 0.67380 0.21470 0.11480
